data_7133537
loop_
_publ_author_name
'Wu, Jia-Wei'
'Qin, Zhen'
'Dong, Qing-Shu'
'Young, David James'
'Hu, Fei-Long'
'Mi, Yan'

_publ_section_title
;
 Photomechanical responses of coordination polymers regulated by precise
 organization of the photoactive centers.
;
_journal_issue 73
_journal_name_full 'Chemical communications (Cambridge, England)'
_journal_page_first 9978
_journal_page_last 9981
_journal_paper_doi 10.1039/d4cc03471f
_journal_volume 60
_journal_year 2024
_chemical_formula_moiety 'C42 H27 Br4 Cd F N2 O4'
_chemical_formula_sum 'C42 H27 Br4 Cd F N2 O4'
_chemical_formula_weight 1074.69
_space_group_crystal_system monoclinic
_space_group_IT_number 15
_space_group_name_Hall '-C 2yc'
_space_group_name_H-M_alt 'C 1 2/c 1'
_atom_sites_solution_hydrogens geom
_atom_sites_solution_primary iterative
_audit_creation_date 2024-06-14
_audit_creation_method
;
Olex2 1.5
(compiled 2024.02.16 svn.r378c4104 for OlexSys, GUI svn.r6928)
;
_audit_update_record
;
2024-06-15 deposited with the CCDC.	2024-08-13 downloaded from the CCDC.
;
_cell_angle_alpha 90
_cell_angle_beta 94.8430(10)
_cell_angle_gamma 90
_cell_formula_units_Z 8
_cell_length_a 32.9042(2)
_cell_length_b 13.83950(10)
_cell_length_c 16.81450(10)
_cell_measurement_reflns_used 22814
_cell_measurement_temperature 293(2)
_cell_measurement_theta_max 77.4870
_cell_measurement_theta_min 2.6840
_cell_volume 7629.61(9)
_computing_molecular_graphics 'Olex2 1.5 (Dolomanov et al., 2009)'
_computing_publication_material 'Olex2 1.5 (Dolomanov et al., 2009)'
_computing_structure_refinement 'SHELXL 2019/3 (Sheldrick, 2015)'
_computing_structure_solution 'olex2.solve 1.5 (Bourhis et al., 2015)'
_diffrn_ambient_temperature 293(2)
_diffrn_measured_fraction_theta_full 0.997
_diffrn_measured_fraction_theta_max 0.974
_diffrn_measurement_device_type 'multiwire proportional'
_diffrn_measurement_method 'phi and omega scans'
_diffrn_radiation_monochromator graphite
_diffrn_radiation_type CuK\a
_diffrn_radiation_wavelength 1.54178
_diffrn_reflns_av_R_equivalents 0.0401
_diffrn_reflns_av_unetI/netI 0.0345
_diffrn_reflns_Laue_measured_fraction_full 0.997
_diffrn_reflns_Laue_measured_fraction_max 0.974
_diffrn_reflns_limit_h_max 39
_diffrn_reflns_limit_h_min -41
_diffrn_reflns_limit_k_max 17
_diffrn_reflns_limit_k_min -17
_diffrn_reflns_limit_l_max 15
_diffrn_reflns_limit_l_min -21
_diffrn_reflns_number 30235
_diffrn_reflns_point_group_measured_fraction_full 0.997
_diffrn_reflns_point_group_measured_fraction_max 0.974
_diffrn_reflns_theta_full 67.679
_diffrn_reflns_theta_max 77.915
_diffrn_reflns_theta_min 3.466
_exptl_absorpt_coefficient_mu 9.914
_exptl_absorpt_correction_type none
_exptl_crystal_colour yellow
_exptl_crystal_colour_lustre yellow
_exptl_crystal_density_diffrn 1.871
_exptl_crystal_description block
_exptl_crystal_F_000 4176
_exptl_crystal_size_max 0.18
_exptl_crystal_size_mid 0.16
_exptl_crystal_size_min 0.15
_refine_diff_density_max 3.174
_refine_diff_density_min -1.366
_refine_diff_density_rms 0.112
_refine_ls_extinction_method none
_refine_ls_goodness_of_fit_ref 1.056
_refine_ls_hydrogen_treatment constr
_refine_ls_matrix_type full
_refine_ls_number_parameters 520
_refine_ls_number_reflns 7954
_refine_ls_number_restraints 0
_refine_ls_restrained_S_all 1.056
_refine_ls_R_factor_all 0.0531
_refine_ls_R_factor_gt 0.0516
_refine_ls_shift/su_max 0.002
_refine_ls_shift/su_mean 0.000
_refine_ls_structure_factor_coef Fsqd
_refine_ls_weighting_details 'w=1/[\s^2^(Fo^2^)+(0.0764P)^2^+34.3105P] where P=(Fo^2^+2Fc^2^)/3'
_refine_ls_weighting_scheme calc
_refine_ls_wR_factor_gt 0.1412
_refine_ls_wR_factor_ref 0.1428
_reflns_Friedel_coverage 0.000
_reflns_number_gt 7569
_reflns_number_total 7954
_reflns_threshold_expression 'I > 2\s(I)'
_cod_data_source_file d4cc03471f10.cif
_cod_data_source_block cp3
_cod_depositor_comments 'Adding full bibliography for 7133535--7133538.cif.'
_cod_database_code 7133537
_shelx_shelxl_version_number 2019/3
_shelx_space_group_comment
;
The symmetry employed for this shelxl refinement is uniquely defined
by the following loop, which should always be used as a source of
symmetry information in preference to the above space-group names.
They are only intended as comments.
;
_shelx_estimated_absorpt_t_max 0.318
_shelx_estimated_absorpt_t_min 0.268
_olex2_refinement_description
;
1. Fixed Uiso
 At 1.2 times of:
  All C(H) groups
2. Others
 Fixed Sof: Br5(0.7) Br5'(0.3) C18(0.5) H18(0.5) C17(0.5) H17(0.5) C21(0.5)
 H21(0.5) C20(0.5) H20(0.5) C17'(0.5) H17'(0.5) C18'(0.5) H18'(0.5) C20'(0.5)
 H20'(0.5) C21'(0.5) H21'(0.5)
3.a Aromatic/amide H refined with riding coordinates:
 C1(H1), C3(H3), C4(H4), C5(H5), C6(H6), C7(H7), C9(H9), C11(H11), C13(H13),
 C14(H14), C15(H15), C18(H18), C17(H17), C21(H21), C20(H20), C17'(H17'),
 C18'(H18'), C20'(H20'), C21'(H21'), C22(H22), C24(H24), C25(H25), C26(H26),
 C27(H27), C28(H28), C31(H31), C33(H33), C35(H35), C38(H38), C40(H40), C42(H42)
3.b Fitted hexagon refined as free rotating group:
 C18(C17,C16,C21,C20,C19)
;
_olex2_submission_special_instructions 'No special instructions were received'

loop_
_space_group_symop_operation_xyz
'x, y, z'
'-x, y, -z+1/2'
'x+1/2, y+1/2, z'
'-x+1/2, y+1/2, -z+1/2'
'-x, -y, -z'
'x, -y, z-1/2'
'-x+1/2, -y+1/2, -z'
'x+1/2, -y+1/2, z-1/2'

loop_
_atom_site_label
_atom_site_type_symbol
_atom_site_fract_x
_atom_site_fract_y
_atom_site_fract_z
_atom_site_U_iso_or_equiv
_atom_site_adp_type
_atom_site_occupancy
_atom_site_site_symmetry_order
_atom_site_calc_flag
_atom_site_refinement_flags_posn
_atom_site_refinement_flags_adp
_atom_site_refinement_flags_occupancy
_atom_site_disorder_assembly
_atom_site_disorder_group
Br2 Br 0.42235(2) 0.21370(4) 0.50218(3) 0.06076(16) Uani 1 1 d . . . . .
Br3 Br 0.22328(2) -0.29578(4) 0.12233(4) 0.06276(17) Uani 1 1 d . . . . .
Br4 Br 0.38284(2) 0.59324(4) 0.40081(4) 0.0727(2) Uani 1 1 d . . . . .
Br5 Br 0.15147(6) -0.14204(11) -0.16345(9) 0.0900(5) Uani 0.7 1 d . . P . .
Br5' Br 0.13311(11) -0.1189(3) -0.1455(2) 0.0714(8) Uani 0.3 1 d . . P . .
C1 C -0.16547(17) 0.4238(4) 0.4933(4) 0.0601(12) Uani 1 1 d . . . . .
H1 H -0.189431 0.458450 0.497171 0.072 Uiso 1 1 calc R U . . .
C2 C -0.09711(15) 0.4175(4) 0.4503(3) 0.0493(10) Uani 1 1 d . . . . .
C3 C -0.13410(16) 0.4671(4) 0.4562(3) 0.0584(12) Uani 1 1 d . . . . .
H3 H -0.137495 0.528997 0.435228 0.070 Uiso 1 1 calc R U . . .
C4 C -0.09520(15) 0.3248(4) 0.4824(3) 0.0507(10) Uani 1 1 d . . . . .
H4 H -0.071713 0.287937 0.479736 0.061 Uiso 1 1 calc R U . . .
C5 C -0.12805(16) 0.2872(4) 0.5181(3) 0.0514(10) Uani 1 1 d . . . . .
H5 H -0.125647 0.225260 0.539514 0.062 Uiso 1 1 calc R U . . .
C6 C -0.06361(15) 0.4657(4) 0.4133(3) 0.0524(11) Uani 1 1 d . . . . .
H6 H -0.068507 0.528538 0.395480 0.063 Uiso 1 1 calc R U . . .
C7 C -0.02725(15) 0.4294(4) 0.4026(3) 0.0497(10) Uani 1 1 d . . . . .
H7 H -0.022505 0.365145 0.416683 0.060 Uiso 1 1 calc R U . . .
C8 C 0.00643(14) 0.4834(4) 0.3699(3) 0.0486(10) Uani 1 1 d . . . . .
C9 C 0.03909(14) 0.4328(4) 0.3421(3) 0.0464(9) Uani 1 1 d . . . . .
H9 H 0.038847 0.365656 0.342500 0.056 Uiso 1 1 calc R U . . .
C10 C 0.07224(15) 0.4817(4) 0.3136(3) 0.0483(10) Uani 1 1 d . . . . .
C11 C 0.07200(15) 0.5816(4) 0.3135(3) 0.0528(11) Uani 1 1 d . . . . .
H11 H 0.093969 0.614510 0.294961 0.063 Uiso 1 1 calc R U . . .
C12 C 0.04005(17) 0.6341(4) 0.3402(3) 0.0567(12) Uani 1 1 d . . . . .
C13 C 0.00735(16) 0.5842(4) 0.3686(3) 0.0532(11) Uani 1 1 d . . . . .
H13 H -0.014212 0.618703 0.387039 0.064 Uiso 1 1 calc R U . . .
C14 C 0.0428(2) 0.7403(5) 0.3374(5) 0.0731(16) Uani 1 1 d . . . . .
H14 H 0.064227 0.765696 0.311490 0.088 Uiso 1 1 calc R U . . .
C15 C 0.0192(2) 0.8008(6) 0.3664(7) 0.101(3) Uani 1 1 d . . . . .
H15 H -0.003033 0.775672 0.390129 0.121 Uiso 1 1 calc R U . . .
C18 C 0.0011(3) 1.0623(7) 0.4137(8) 0.165(14) Uani 0.5 1 d G . P A 1
H18 H -0.012447 1.098313 0.449928 0.198 Uiso 0.5 1 calc R U P A 1
C17 C 0.0029(3) 0.9622(7) 0.4205(6) 0.107(7) Uani 0.5 1 d G . P A 1
H17 H -0.009454 0.931342 0.461219 0.128 Uiso 0.5 1 calc R U P A 1
C16 C 0.0232(2) 0.9084(4) 0.3664(6) 0.126(4) Uani 1 1 d G . . . .
C21 C 0.0417(3) 0.9546(7) 0.3055(6) 0.143(12) Uani 0.5 1 d G . P A 1
H21 H 0.055321 0.918521 0.269318 0.172 Uiso 0.5 1 calc R U P A 1
C20 C 0.0399(3) 1.0546(7) 0.2988(8) 0.20(2) Uani 0.5 1 d G . P A 1
H20 H 0.052328 1.085492 0.258026 0.242 Uiso 0.5 1 calc R U P A 1
C19 C 0.0196(3) 1.1085(4) 0.3529(9) 0.186(9) Uani 1 1 d G . . . .
C17' C -0.0118(10) 0.9540(19) 0.3509(15) 0.148(10) Uani 0.5 1 d . . P A 2
H17' H -0.035347 0.917166 0.341921 0.177 Uiso 0.5 1 calc R U P A 2
C18' C -0.0152(9) 1.0523(18) 0.3474(13) 0.137(9) Uani 0.5 1 d . . P A 2
H18' H -0.040847 1.081125 0.341471 0.165 Uiso 0.5 1 calc R U P A 2
C20' C 0.0510(6) 1.0685(16) 0.3526(13) 0.107(6) Uani 0.5 1 d . . P A 2
H20' H 0.074524 1.105492 0.350912 0.128 Uiso 0.5 1 calc R U P A 2
C21' C 0.0551(7) 0.9634(16) 0.3550(11) 0.106(6) Uani 0.5 1 d . . P A 2
H21' H 0.080195 0.935010 0.348385 0.127 Uiso 0.5 1 calc R U P A 2
C22 C 0.10575(15) 0.4266(4) 0.2837(3) 0.0510(10) Uani 1 1 d . . . . .
H22 H 0.101445 0.360909 0.274641 0.061 Uiso 1 1 calc R U . . .
C23 C 0.17435(15) 0.4088(4) 0.2325(3) 0.0505(10) Uani 1 1 d . . . . .
C24 C 0.14225(16) 0.4625(4) 0.2682(3) 0.0538(11) Uani 1 1 d . . . . .
H24 H 0.147468 0.526921 0.281178 0.065 Uiso 1 1 calc R U . . .
C25 C 0.17001(17) 0.3150(4) 0.2033(3) 0.0605(13) Uani 1 1 d . . . . .
H25 H 0.145524 0.282247 0.206637 0.073 Uiso 1 1 calc R U . . .
C26 C 0.20155(17) 0.2706(4) 0.1697(4) 0.0590(13) Uani 1 1 d . . . . .
H26 H 0.197731 0.207515 0.151451 0.071 Uiso 1 1 calc R U . . .
C27 C 0.24207(15) 0.4033(4) 0.1891(3) 0.0494(10) Uani 1 1 d . . . . .
H27 H 0.266814 0.434316 0.184202 0.059 Uiso 1 1 calc R U . . .
C28 C 0.21198(15) 0.4531(4) 0.2243(3) 0.0509(10) Uani 1 1 d . . . . .
H28 H 0.216692 0.515870 0.242429 0.061 Uiso 1 1 calc R U . . .
C29 C 0.34264(13) 0.2866(3) 0.2181(3) 0.0415(9) Uani 1 1 d . . . . .
C30 C 0.36482(12) 0.3251(3) 0.2936(2) 0.0411(8) Uani 1 1 d . . . . .
C31 C 0.36571(14) 0.4239(3) 0.3077(3) 0.0468(9) Uani 1 1 d . . . . .
H31 H 0.354636 0.466527 0.268947 0.056 Uiso 1 1 calc R U . . .
C32 C 0.38315(16) 0.4586(3) 0.3798(3) 0.0527(11) Uani 1 1 d . . . . .
C33 C 0.40066(16) 0.3973(4) 0.4381(3) 0.0526(11) Uani 1 1 d . . . . .
H33 H 0.412533 0.421106 0.486271 0.063 Uiso 1 1 calc R U . . .
C34 C 0.39982(15) 0.2996(3) 0.4220(3) 0.0474(10) Uani 1 1 d . . . . .
C35 C 0.38220(14) 0.2627(3) 0.3512(3) 0.0422(9) Uani 1 1 d . . . . .
H35 H 0.381978 0.196355 0.342228 0.051 Uiso 1 1 calc R U . . .
C36 C 0.23596(14) 0.0786(3) 0.0511(3) 0.0450(9) Uani 1 1 d . . . . .
C37 C 0.21772(13) -0.0180(3) 0.0289(3) 0.0422(9) Uani 1 1 d . . . . .
C38 C 0.19257(14) -0.0279(3) -0.0409(3) 0.0463(9) Uani 1 1 d . . . . .
H38 H 0.185240 0.025210 -0.072758 0.056 Uiso 1 1 calc R U . . .
C39 C 0.17873(18) -0.1197(4) -0.0615(3) 0.0582(12) Uani 1 1 d . . . . .
C40 C 0.18769(18) -0.2002(4) -0.0142(3) 0.0569(12) Uani 1 1 d . . . . .
H40 H 0.177812 -0.261064 -0.029190 0.068 Uiso 1 1 calc R U . . .
C41 C 0.21148(15) -0.1866(4) 0.0550(3) 0.0498(10) Uani 1 1 d . . . . .
C42 C 0.22724(14) -0.0978(3) 0.0779(3) 0.0471(10) Uani 1 1 d . . . . .
H42 H 0.243908 -0.091033 0.125022 0.057 Uiso 1 1 calc R U . . .
Cd1 Cd 0.28737(2) 0.23426(2) 0.09641(2) 0.04439(11) Uani 1 1 d . . . . .
F1 F 0.0139(3) 1.2012(4) 0.3470(7) 0.236(6) Uani 1 1 d . . . . .
N1 N 0.23753(13) 0.3126(3) 0.1617(2) 0.0503(9) Uani 1 1 d . . . . .
N2 N -0.16291(12) 0.3344(3) 0.5237(2) 0.0487(8) Uani 1 1 d . . . . .
O1 O 0.33255(10) 0.3463(2) 0.16326(19) 0.0512(7) Uani 1 1 d . . . . .
O2 O 0.33445(10) 0.1989(2) 0.21373(19) 0.0476(7) Uani 1 1 d . . . . .
O3 O 0.22880(11) 0.1500(2) 0.00570(18) 0.0503(7) Uani 1 1 d . . . . .
O4 O 0.25932(11) 0.0839(3) 0.1143(2) 0.0542(8) Uani 1 1 d . . . . .

loop_
_atom_site_aniso_label
_atom_site_aniso_U_11
_atom_site_aniso_U_22
_atom_site_aniso_U_33
_atom_site_aniso_U_23
_atom_site_aniso_U_13
_atom_site_aniso_U_12
Br2 0.0832(4) 0.0542(3) 0.0425(3) 0.0005(2) -0.0088(2) 0.0161(3)
Br3 0.0684(3) 0.0544(3) 0.0688(3) 0.0218(2) 0.0250(3) 0.0106(2)
Br4 0.0935(4) 0.0416(3) 0.0789(4) -0.0092(2) -0.0171(3) 0.0082(3)
Br5 0.1455(15) 0.0574(7) 0.0600(8) 0.0031(5) -0.0330(8) -0.0245(8)
Br5' 0.091(2) 0.0640(18) 0.0572(15) 0.0068(12) -0.0047(12) -0.0339(14)
C1 0.058(3) 0.054(3) 0.070(3) 0.003(2) 0.015(2) 0.006(2)
C2 0.053(2) 0.049(2) 0.047(2) -0.0042(19) 0.0051(19) -0.0005(19)
C3 0.060(3) 0.047(3) 0.070(3) 0.008(2) 0.015(2) 0.006(2)
C4 0.051(2) 0.054(3) 0.048(2) -0.001(2) 0.0060(19) 0.004(2)
C5 0.060(3) 0.048(2) 0.046(2) 0.0013(19) 0.001(2) 0.001(2)
C6 0.056(3) 0.049(3) 0.052(3) -0.002(2) 0.007(2) -0.001(2)
C7 0.052(2) 0.049(2) 0.048(2) -0.0011(19) 0.0039(19) 0.001(2)
C8 0.051(2) 0.054(3) 0.041(2) -0.0003(19) 0.0000(18) 0.000(2)
C9 0.053(2) 0.046(2) 0.040(2) 0.0001(18) 0.0041(18) 0.0003(19)
C10 0.054(2) 0.052(3) 0.038(2) 0.0009(18) 0.0004(18) -0.002(2)
C11 0.053(3) 0.056(3) 0.049(2) 0.000(2) 0.006(2) -0.005(2)
C12 0.064(3) 0.051(3) 0.054(3) 0.001(2) 0.001(2) -0.002(2)
C13 0.055(3) 0.054(3) 0.051(3) -0.003(2) 0.002(2) 0.008(2)
C14 0.067(4) 0.061(3) 0.091(5) 0.008(3) 0.009(3) -0.001(3)
C15 0.069(4) 0.070(4) 0.170(9) 0.011(5) 0.044(5) 0.008(3)
C18 0.100(12) 0.054(9) 0.32(4) -0.068(15) -0.122(19) 0.029(9)
C17 0.060(7) 0.059(8) 0.19(2) -0.045(10) -0.023(10) 0.007(6)
C16 0.081(5) 0.060(4) 0.239(14) 0.013(6) 0.022(7) 0.004(4)
C21 0.043(7) 0.065(9) 0.32(4) 0.055(16) -0.015(13) -0.008(6)
C20 0.090(13) 0.081(14) 0.41(6) 0.11(2) -0.11(2) -0.037(11)
C19 0.128(10) 0.045(5) 0.37(2) -0.009(9) -0.098(12) 0.005(5)
C17' 0.20(3) 0.113(17) 0.134(19) 0.064(15) 0.037(18) 0.000(18)
C18' 0.19(3) 0.120(17) 0.104(14) 0.020(13) 0.052(15) 0.054(18)
C20' 0.094(12) 0.097(13) 0.129(16) -0.017(11) 0.005(11) 0.013(10)
C21' 0.125(16) 0.106(13) 0.085(11) -0.015(9) 0.000(10) 0.043(13)
C22 0.055(2) 0.055(3) 0.044(2) -0.006(2) 0.0065(19) -0.005(2)
C23 0.054(2) 0.054(3) 0.043(2) -0.0062(19) 0.0039(19) -0.004(2)
C24 0.058(3) 0.056(3) 0.048(2) -0.003(2) 0.005(2) -0.005(2)
C25 0.056(3) 0.059(3) 0.067(3) -0.013(3) 0.011(2) -0.015(2)
C26 0.058(3) 0.053(3) 0.067(3) -0.011(2) 0.012(2) -0.009(2)
C27 0.053(2) 0.052(3) 0.044(2) 0.0000(19) 0.0060(19) -0.007(2)
C28 0.058(3) 0.051(3) 0.043(2) -0.0020(19) 0.0026(19) -0.008(2)
C29 0.0380(19) 0.049(2) 0.038(2) -0.0001(17) 0.0060(16) 0.0048(17)
C30 0.0383(19) 0.046(2) 0.039(2) -0.0005(17) 0.0044(15) 0.0051(17)
C31 0.050(2) 0.043(2) 0.047(2) 0.0022(18) 0.0010(18) 0.0028(18)
C32 0.059(3) 0.039(2) 0.058(3) -0.003(2) -0.003(2) 0.005(2)
C33 0.063(3) 0.049(2) 0.043(2) -0.0059(19) -0.006(2) 0.005(2)
C34 0.055(2) 0.047(2) 0.039(2) 0.0016(18) -0.0006(18) 0.0079(19)
C35 0.047(2) 0.042(2) 0.038(2) -0.0022(16) 0.0046(17) 0.0061(17)
C36 0.050(2) 0.046(2) 0.040(2) -0.0003(18) 0.0083(17) -0.0014(18)
C37 0.044(2) 0.045(2) 0.0391(19) 0.0021(17) 0.0113(16) 0.0019(17)
C38 0.052(2) 0.046(2) 0.041(2) 0.0066(18) 0.0066(18) -0.0018(19)
C39 0.071(3) 0.059(3) 0.044(2) 0.003(2) 0.001(2) -0.015(2)
C40 0.074(3) 0.046(3) 0.052(3) 0.002(2) 0.015(2) -0.009(2)
C41 0.053(2) 0.048(2) 0.050(2) 0.011(2) 0.020(2) 0.007(2)
C42 0.050(2) 0.051(2) 0.042(2) 0.0049(18) 0.0122(18) 0.0069(19)
Cd1 0.04738(19) 0.04631(19) 0.03899(18) 0.00002(11) 0.00083(13) 0.00041(12)
F1 0.211(8) 0.052(3) 0.412(15) 0.003(5) -0.160(9) -0.003(4)
N1 0.057(2) 0.054(2) 0.0397(18) -0.0024(16) 0.0035(16) -0.0054(18)
N2 0.051(2) 0.050(2) 0.0446(19) 0.0030(16) 0.0018(16) 0.0018(16)
O1 0.0549(18) 0.0514(18) 0.0460(17) 0.0045(14) -0.0044(14) 0.0021(14)
O2 0.0530(17) 0.0469(17) 0.0422(16) -0.0054(13) 0.0007(13) 0.0016(14)
O3 0.0649(19) 0.0446(17) 0.0412(15) 0.0025(13) 0.0030(14) -0.0026(14)
O4 0.0605(19) 0.0552(19) 0.0457(17) 0.0042(14) -0.0031(14) -0.0055(15)

loop_
_atom_type_symbol
_atom_type_description
_atom_type_scat_dispersion_real
_atom_type_scat_dispersion_imag
_atom_type_scat_source
C C 0.0181 0.0091 'International Tables Vol C Tables 4.2.6.8 and 6.1.1.4'
H H 0.0000 0.0000 'International Tables Vol C Tables 4.2.6.8 and 6.1.1.4'
Br Br -0.6763 1.2805 'International Tables Vol C Tables 4.2.6.8 and 6.1.1.4'
Cd Cd 0.1185 4.6533 'International Tables Vol C Tables 4.2.6.8 and 6.1.1.4'
F F 0.0727 0.0534 'International Tables Vol C Tables 4.2.6.8 and 6.1.1.4'
N N 0.0311 0.0180 'International Tables Vol C Tables 4.2.6.8 and 6.1.1.4'
O O 0.0492 0.0322 'International Tables Vol C Tables 4.2.6.8 and 6.1.1.4'

loop_
_geom_angle_atom_site_label_1
_geom_angle_atom_site_label_2
_geom_angle_atom_site_label_3
_geom_angle
_geom_angle_site_symmetry_1
_geom_angle_site_symmetry_3
_geom_angle_publ_flag
Br5' Br5 C39 84.5(4) . . ?
Br5 Br5' C39 72.7(4) . . ?
C3 C1 H1 118.5 . . ?
N2 C1 H1 118.5 . . ?
N2 C1 C3 123.1(5) . . ?
C3 C2 C6 119.5(4) . . ?
C4 C2 C3 115.7(4) . . ?
C4 C2 C6 124.8(5) . . ?
C1 C3 C2 120.1(5) . . ?
C1 C3 H3 119.9 . . ?
C2 C3 H3 119.9 . . ?
C2 C4 H4 119.9 . . ?
C5 C4 C2 120.3(5) . . ?
C5 C4 H4 119.9 . . ?
C4 C5 H5 118.1 . . ?
N2 C5 C4 123.8(5) . . ?
N2 C5 H5 118.1 . . ?
C2 C6 H6 116.4 . . ?
C7 C6 C2 127.2(5) . . ?
C7 C6 H6 116.4 . . ?
C6 C7 H7 117.5 . . ?
C6 C7 C8 124.9(5) . . ?
C8 C7 H7 117.5 . . ?
C9 C8 C7 119.5(4) . . ?
C13 C8 C7 121.9(5) . . ?
C13 C8 C9 118.5(5) . . ?
C8 C9 H9 119.5 . . ?
C8 C9 C10 121.1(5) . . ?
C10 C9 H9 119.5 . . ?
C9 C10 C22 119.8(5) . . ?
C11 C10 C9 118.5(5) . . ?
C11 C10 C22 121.7(4) . . ?
C10 C11 H11 119.0 . . ?
C10 C11 C12 122.0(5) . . ?
C12 C11 H11 119.0 . . ?
C11 C12 C13 118.6(5) . . ?
C11 C12 C14 117.6(5) . . ?
C13 C12 C14 123.8(5) . . ?
C8 C13 C12 121.2(5) . . ?
C8 C13 H13 119.4 . . ?
C12 C13 H13 119.4 . . ?
C12 C14 H14 116.3 . . ?
C15 C14 C12 127.4(7) . . ?
C15 C14 H14 116.3 . . ?
C14 C15 H15 116.5 . . ?
C14 C15 C16 127.0(7) . . ?
C16 C15 H15 116.5 . . ?
C17 C18 H18 120.0 . . ?
C17 C18 C19 120.0 . . ?
C19 C18 H18 120.0 . . ?
C18 C17 H17 120.0 . . ?
C16 C17 C18 120.0 . . ?
C16 C17 H17 120.0 . . ?
C17 C16 C15 119.1(7) . . ?
C17 C16 C21 120.0 . . ?
C21 C16 C15 120.1(7) . . ?
C17' C16 C15 113.6(14) . . ?
C17' C16 C21' 112.7(14) . . ?
C21' C16 C15 130.2(10) . . ?
C16 C21 H21 120.0 . . ?
C16 C21 C20 120.0 . . ?
C20 C21 H21 120.0 . . ?
C21 C20 H20 120.0 . . ?
C19 C20 C21 120.0 . . ?
C19 C20 H20 120.0 . . ?
C20 C19 C18 120.0 . . ?
C20' C19 C18' 117.4(16) . . ?
C20' C19 F1 126.1(15) . . ?
F1 C19 C18 116.1(13) . . ?
F1 C19 C20 123.7(13) . . ?
F1 C19 C18' 115.8(13) . . ?
C16 C17' H17' 118.2 . . ?
C16 C17' C18' 124(3) . . ?
C18' C17' H17' 118.2 . . ?
C19 C18' H18' 120.3 . . ?
C17' C18' C19 119(2) . . ?
C17' C18' H18' 120.3 . . ?
C19 C20' H20' 118.4 . . ?
C19 C20' C21' 123(2) . . ?
C21' C20' H20' 118.4 . . ?
C16 C21' C20' 120.4(18) . . ?
C16 C21' H21' 119.8 . . ?
C20' C21' H21' 119.8 . . ?
C10 C22 H22 117.1 . . ?
C24 C22 C10 125.7(5) . . ?
C24 C22 H22 117.1 . . ?
C25 C23 C24 124.3(5) . . ?
C25 C23 C28 116.1(5) . . ?
C28 C23 C24 119.6(5) . . ?
C22 C24 C23 125.4(5) . . ?
C22 C24 H24 117.3 . . ?
C23 C24 H24 117.3 . . ?
C23 C25 H25 119.8 . . ?
C26 C25 C23 120.4(5) . . ?
C26 C25 H25 119.8 . . ?
C25 C26 H26 118.1 . . ?
N1 C26 C25 123.7(5) . . ?
N1 C26 H26 118.1 . . ?
C28 C27 H27 118.3 . . ?
N1 C27 H27 118.3 . . ?
N1 C27 C28 123.5(5) . . ?
C23 C28 H28 120.1 . . ?
C27 C28 C23 119.8(5) . . ?
C27 C28 H28 120.1 . . ?
C30 C29 Cd1 166.8(3) . . ?
O1 C29 C30 117.6(4) . . ?
O1 C29 Cd1 60.4(2) . . ?
O2 C29 C30 118.8(4) . . ?
O2 C29 Cd1 64.4(2) . . ?
O2 C29 O1 123.6(4) . . ?
C31 C30 C29 119.6(4) . . ?
C35 C30 C29 120.7(4) . . ?
C35 C30 C31 119.6(4) . . ?
C30 C31 H31 120.2 . . ?
C32 C31 C30 119.5(4) . . ?
C32 C31 H31 120.2 . . ?
C31 C32 Br4 119.8(4) . . ?
C31 C32 C33 121.6(4) . . ?
C33 C32 Br4 118.6(4) . . ?
C32 C33 H33 121.2 . . ?
C34 C33 C32 117.5(4) . . ?
C34 C33 H33 121.2 . . ?
C33 C34 Br2 118.3(3) . . ?
C35 C34 Br2 119.4(4) . . ?
C35 C34 C33 122.2(4) . . ?
C30 C35 H35 120.3 . . ?
C34 C35 C30 119.4(4) . . ?
C34 C35 H35 120.3 . . ?
O3 C36 C37 119.9(4) . . ?
O3 C36 O4 122.3(4) . . ?
O4 C36 C37 117.7(4) . . ?
C38 C37 C36 119.8(4) . . ?
C38 C37 C42 120.6(4) . . ?
C42 C37 C36 119.6(4) . . ?
C37 C38 H38 121.2 . . ?
C39 C38 C37 117.7(4) . . ?
C39 C38 H38 121.2 . . ?
Br5 C39 Br5' 22.79(11) . . ?
C38 C39 Br5 119.9(4) . . ?
C38 C39 Br5' 112.9(4) . . ?
C38 C39 C40 123.0(5) . . ?
C40 C39 Br5 116.7(4) . . ?
C40 C39 Br5' 121.8(4) . . ?
C39 C40 H40 121.3 . . ?
C41 C40 C39 117.3(5) . . ?
C41 C40 H40 121.3 . . ?
C40 C41 Br3 118.2(4) . . ?
C40 C41 C42 122.6(5) . . ?
C42 C41 Br3 119.3(4) . . ?
C37 C42 H42 120.6 . . ?
C41 C42 C37 118.8(4) . . ?
C41 C42 H42 120.6 . . ?
N1 Cd1 C29 88.52(13) . . ?
N1 Cd1 N2 175.47(14) . 8 ?
N1 Cd1 O1 84.82(13) . . ?
N1 Cd1 O2 97.86(12) . . ?
N1 Cd1 O3 84.39(13) . 7 ?
N1 Cd1 O3 88.22(12) . . ?
N2 Cd1 C29 92.81(13) 8 . ?
N2 Cd1 O1 94.34(13) 8 . ?
N2 Cd1 O2 85.23(12) 8 . ?
N2 Cd1 O3 91.57(12) 8 . ?
N2 Cd1 O3 91.15(13) 8 7 ?
O1 Cd1 C29 27.62(12) . . ?
O1 Cd1 O2 54.51(11) . . ?
O1 Cd1 O3 89.71(11) . 7 ?
O1 Cd1 O3 165.35(11) . . ?
O2 Cd1 C29 27.22(12) . . ?
O2 Cd1 O3 139.55(11) . . ?
O3 Cd1 C29 117.33(13) 7 . ?
O3 Cd1 C29 165.12(12) . . ?
O3 Cd1 O2 143.48(11) 7 . ?
O3 Cd1 O3 76.77(12) 7 . ?
O4 Cd1 C29 113.08(13) . . ?
O4 Cd1 N1 93.07(14) . . ?
O4 Cd1 N2 90.41(14) . 8 ?
O4 Cd1 O1 140.51(11) . . ?
O4 Cd1 O2 87.01(11) . . ?
O4 Cd1 O3 129.42(12) . 7 ?
O4 Cd1 O3 52.65(11) . . ?
C26 N1 C27 116.5(4) . . ?
C26 N1 Cd1 120.8(3) . . ?
C27 N1 Cd1 122.6(3) . . ?
C1 N2 Cd1 123.6(3) . 8_456 ?
C5 N2 C1 117.0(4) . . ?
C5 N2 Cd1 119.0(3) . 8_456 ?
C29 O1 Cd1 92.0(3) . . ?
C29 O2 Cd1 88.4(3) . . ?
C36 O3 Cd1 170.7(3) . 7 ?
C36 O3 Cd1 84.6(3) . . ?
Cd1 O3 Cd1 103.23(12) 7 . ?
C36 O4 Cd1 99.5(3) . . ?

loop_
_geom_bond_atom_site_label_1
_geom_bond_atom_site_label_2
_geom_bond_distance
_geom_bond_site_symmetry_2
_geom_bond_publ_flag
Br2 C34 1.900(4) . ?
Br3 C41 1.908(5) . ?
Br4 C32 1.896(5) . ?
Br5 Br5' 0.768(3) . ?
Br5 C39 1.892(5) . ?
Br5' C39 1.972(6) . ?
C1 H1 0.9300 . ?
C1 C3 1.386(8) . ?
C1 N2 1.339(7) . ?
C2 C3 1.408(7) . ?
C2 C4 1.391(7) . ?
C2 C6 1.470(7) . ?
C3 H3 0.9300 . ?
C4 H4 0.9300 . ?
C4 C5 1.382(7) . ?
C5 H5 0.9300 . ?
C5 N2 1.330(6) . ?
C6 H6 0.9300 . ?
C6 C7 1.324(7) . ?
C7 H7 0.9300 . ?
C7 C8 1.481(7) . ?
C8 C9 1.396(7) . ?
C8 C13 1.395(7) . ?
C9 H9 0.9300 . ?
C9 C10 1.402(7) . ?
C10 C11 1.384(7) . ?
C10 C22 1.464(7) . ?
C11 H11 0.9300 . ?
C11 C12 1.384(8) . ?
C12 C13 1.397(8) . ?
C12 C14 1.472(8) . ?
C13 H13 0.9300 . ?
C14 H14 0.9300 . ?
C14 C15 1.267(10) . ?
C15 H15 0.9300 . ?
C15 C16 1.494(9) . ?
C18 H18 0.9300 . ?
C18 C17 1.3900 . ?
C18 C19 1.3900 . ?
C17 H17 0.9300 . ?
C17 C16 1.3900 . ?
C16 C21 1.3900 . ?
C16 C17' 1.32(3) . ?
C16 C21' 1.32(3) . ?
C21 H21 0.9300 . ?
C21 C20 1.3900 . ?
C20 H20 0.9300 . ?
C20 C19 1.3900 . ?
C19 C18' 1.38(3) . ?
C19 C20' 1.17(2) . ?
C19 F1 1.300(8) . ?
C17' H17' 0.9300 . ?
C17' C18' 1.37(3) . ?
C18' H18' 0.9300 . ?
C20' H20' 0.9300 . ?
C20' C21' 1.46(3) . ?
C21' H21' 0.9300 . ?
C22 H22 0.9300 . ?
C22 C24 1.346(7) . ?
C23 C24 1.461(7) . ?
C23 C25 1.391(7) . ?
C23 C28 1.399(7) . ?
C24 H24 0.9300 . ?
C25 H25 0.9300 . ?
C25 C26 1.369(8) . ?
C26 H26 0.9300 . ?
C26 N1 1.337(7) . ?
C27 H27 0.9300 . ?
C27 C28 1.379(7) . ?
C27 N1 1.341(6) . ?
C28 H28 0.9300 . ?
C29 C30 1.507(6) . ?
C29 Cd1 2.719(4) . ?
C29 O1 1.261(5) . ?
C29 O2 1.244(6) . ?
C30 C31 1.388(6) . ?
C30 C35 1.385(6) . ?
C31 H31 0.9300 . ?
C31 C32 1.382(7) . ?
C32 C33 1.385(7) . ?
C33 H33 0.9300 . ?
C33 C34 1.378(7) . ?
C34 C35 1.377(6) . ?
C35 H35 0.9300 . ?
C36 C37 1.499(6) . ?
C36 O3 1.259(6) . ?
C36 O4 1.260(6) . ?
C37 C38 1.385(6) . ?
C37 C42 1.397(6) . ?
C38 H38 0.9300 . ?
C38 C39 1.383(7) . ?
C39 C40 1.386(8) . ?
C40 H40 0.9300 . ?
C40 C41 1.360(8) . ?
C41 C42 1.376(7) . ?
C42 H42 0.9300 . ?
Cd1 N1 2.318(4) . ?
Cd1 N2 2.326(4) 8 ?
Cd1 O1 2.365(3) . ?
Cd1 O2 2.453(3) . ?
Cd1 O3 2.628(3) . ?
Cd1 O3 2.375(3) 7 ?
Cd1 O4 2.306(3) . ?

loop_
_geom_torsion_atom_site_label_1
_geom_torsion_atom_site_label_2
_geom_torsion_atom_site_label_3
_geom_torsion_atom_site_label_4
_geom_torsion
_geom_torsion_site_symmetry_1
_geom_torsion_site_symmetry_2
_geom_torsion_site_symmetry_3
_geom_torsion_site_symmetry_4
_geom_torsion_publ_flag
Br2 C34 C35 C30 178.3(3) . . . . ?
Br3 C41 C42 C37 -178.7(3) . . . . ?
Br4 C32 C33 C34 178.8(4) . . . . ?
Br5 C39 C40 C41 172.3(4) . . . . ?
Br5' Br5 C39 C38 -78.0(6) . . . . ?
Br5' Br5 C39 C40 109.0(5) . . . . ?
Br5' C39 C40 C41 -162.2(4) . . . . ?
C2 C4 C5 N2 0.8(8) . . . . ?
C2 C6 C7 C8 -175.6(5) . . . . ?
C3 C1 N2 C5 0.9(8) . . . . ?
C3 C1 N2 Cd1 174.1(4) . . . 8_456 ?
C3 C2 C4 C5 -0.8(7) . . . . ?
C3 C2 C6 C7 -179.5(5) . . . . ?
C4 C2 C3 C1 1.0(8) . . . . ?
C4 C2 C6 C7 1.8(8) . . . . ?
C4 C5 N2 C1 -0.7(7) . . . . ?
C4 C5 N2 Cd1 -174.2(4) . . . 8_456 ?
C6 C2 C3 C1 -177.9(5) . . . . ?
C6 C2 C4 C5 178.0(5) . . . . ?
C6 C7 C8 C9 -163.5(5) . . . . ?
C6 C7 C8 C13 18.9(8) . . . . ?
C7 C8 C9 C10 -177.5(4) . . . . ?
C7 C8 C13 C12 177.7(5) . . . . ?
C8 C9 C10 C11 0.0(7) . . . . ?
C8 C9 C10 C22 -179.1(4) . . . . ?
C9 C8 C13 C12 0.1(7) . . . . ?
C9 C10 C11 C12 -0.4(7) . . . . ?
C9 C10 C22 C24 -167.4(5) . . . . ?
C10 C11 C12 C13 0.5(8) . . . . ?
C10 C11 C12 C14 -179.8(5) . . . . ?
C10 C22 C24 C23 -174.9(5) . . . . ?
C11 C10 C22 C24 13.5(8) . . . . ?
C11 C12 C13 C8 -0.4(8) . . . . ?
C11 C12 C14 C15 -172.1(9) . . . . ?
C12 C14 C15 C16 177.1(9) . . . . ?
C13 C8 C9 C10 0.1(7) . . . . ?
C13 C12 C14 C15 7.5(12) . . . . ?
C14 C12 C13 C8 -180.0(5) . . . . ?
C14 C15 C16 C17 -160.3(9) . . . . ?
C14 C15 C16 C21 29.5(14) . . . . ?
C14 C15 C16 C17' 139.0(16) . . . . ?
C14 C15 C16 C21' -18(2) . . . . ?
C15 C16 C21 C20 170.1(8) . . . . ?
C15 C16 C17' C18' -180(2) . . . . ?
C15 C16 C21' C20' 176.0(15) . . . . ?
C18 C17 C16 C15 -170.2(9) . . . . ?
C18 C17 C16 C21 0.0 . . . . ?
C17 C18 C19 C20 0.0 . . . . ?
C17 C18 C19 F1 174.9(8) . . . . ?
C17 C16 C21 C20 0.0 . . . . ?
C16 C21 C20 C19 0.0 . . . . ?
C16 C17' C18' C19 6(4) . . . . ?
C21 C20 C19 C18 0.0 . . . . ?
C21 C20 C19 F1 -174.5(9) . . . . ?
C19 C18 C17 C16 0.0 . . . . ?
C19 C20' C21' C16 -8(3) . . . . ?
C17' C16 C21' C20' 19(3) . . . . ?
C18' C19 C20' C21' -6(3) . . . . ?
C20' C19 C18' C17' 7(3) . . . . ?
C21' C16 C17' C18' -19(3) . . . . ?
C22 C10 C11 C12 178.7(5) . . . . ?
C23 C25 C26 N1 -0.8(10) . . . . ?
C24 C23 C25 C26 179.0(5) . . . . ?
C24 C23 C28 C27 -178.6(4) . . . . ?
C25 C23 C24 C22 5.9(8) . . . . ?
C25 C23 C28 C27 -0.3(7) . . . . ?
C25 C26 N1 C27 0.4(8) . . . . ?
C25 C26 N1 Cd1 -176.0(5) . . . . ?
C28 C23 C24 C22 -175.9(5) . . . . ?
C28 C23 C25 C26 0.7(8) . . . . ?
C28 C27 N1 C26 0.1(7) . . . . ?
C28 C27 N1 Cd1 176.4(4) . . . . ?
C29 C30 C31 C32 174.8(4) . . . . ?
C29 C30 C35 C34 -175.5(4) . . . . ?
C30 C29 O1 Cd1 -165.2(3) . . . . ?
C30 C29 O2 Cd1 165.6(3) . . . . ?
C30 C31 C32 Br4 -177.9(4) . . . . ?
C30 C31 C32 C33 1.4(8) . . . . ?
C31 C30 C35 C34 0.5(7) . . . . ?
C31 C32 C33 C34 -0.5(8) . . . . ?
C32 C33 C34 Br2 -178.4(4) . . . . ?
C32 C33 C34 C35 -0.4(8) . . . . ?
C33 C34 C35 C30 0.3(7) . . . . ?
C35 C30 C31 C32 -1.4(7) . . . . ?
C36 C37 C38 C39 175.7(4) . . . . ?
C36 C37 C42 C41 -177.5(4) . . . . ?
C37 C36 O3 Cd1 -168.5(4) . . . . ?
C37 C36 O4 Cd1 167.1(3) . . . . ?
C37 C38 C39 Br5 -170.2(4) . . . . ?
C37 C38 C39 Br5' 165.6(4) . . . . ?
C37 C38 C39 C40 2.4(8) . . . . ?
C38 C37 C42 C41 0.6(6) . . . . ?
C38 C39 C40 C41 -0.5(8) . . . . ?
C39 C40 C41 Br3 178.6(4) . . . . ?
C39 C40 C41 C42 -1.4(8) . . . . ?
C40 C41 C42 C37 1.4(7) . . . . ?
C42 C37 C38 C39 -2.5(7) . . . . ?
Cd1 C29 C30 C31 -64.1(15) . . . . ?
Cd1 C29 C30 C35 111.9(13) . . . . ?
F1 C19 C18' C17' 178.3(19) . . . . ?
F1 C19 C20' C21' -176.5(17) . . . . ?
N1 C27 C28 C23 -0.1(8) . . . . ?
N2 C1 C3 C2 -1.0(9) . . . . ?
O1 C29 C30 C31 13.7(6) . . . . ?
O1 C29 C30 C35 -170.2(4) . . . . ?
O1 C29 O2 Cd1 -12.6(4) . . . . ?
O2 C29 C30 C31 -164.7(4) . . . . ?
O2 C29 C30 C35 11.4(6) . . . . ?
O2 C29 O1 Cd1 13.1(4) . . . . ?
O3 C36 C37 C38 -0.9(6) . . . . ?
O3 C36 C37 C42 177.2(4) . . . . ?
O3 C36 O4 Cd1 -10.5(5) . . . . ?
O4 C36 C37 C38 -178.6(4) . . . . ?
O4 C36 C37 C42 -0.4(6) . . . . ?
O4 C36 O3 Cd1 9.1(4) . . . . ?
